data_7060410
loop_
_publ_author_name
'Bag, Riya'
'Sikdar, Yeasin'
'Saha, Pinaki'
'Ghosh, Prasanta'
'Drew, Michael G. B.'
'Tang, Jinkui'
'Goswami, Sanchita'

_publ_section_title
;
 Enhancement of the coordinating flexibility in a Schiff--Mannich combo
 ligand: forced generation of a new NiII--Ophenoxo--LnIII--Oalkoxo--LnIII
 array (Ln = Gd, Tb, Dy and Ho)
;
_journal_issue 11
_journal_name_full 'New Journal of Chemistry'
_journal_page_first 5258
_journal_page_last 5265
_journal_paper_doi 10.1039/D0NJ05812B
_journal_volume 45
_journal_year 2021
_chemical_formula_sum 'C30 H39 N9 Ni O18 Tb2'
_chemical_formula_weight 1190.25
_space_group_crystal_system monoclinic
_space_group_IT_number 14
_space_group_name_Hall '-P 2ybc'
_space_group_name_H-M_alt 'P 1 21/c 1'
_atom_sites_solution_hydrogens mixed
_audit_creation_method SHELXL-2016/6
_audit_update_record
;
2021-02-03 deposited with the CCDC.	2021-02-11 downloaded from the CCDC.
;
_cell_angle_alpha 90
_cell_angle_beta 108.867(4)
_cell_angle_gamma 90
_cell_formula_units_Z 4
_cell_length_a 12.8433(12)
_cell_length_b 18.6429(17)
_cell_length_c 17.9984(16)
_cell_measurement_reflns_used 53741
_cell_measurement_temperature 297(2)
_cell_measurement_theta_max 26.094
_cell_measurement_theta_min 2.436
_cell_volume 4077.9(7)
_computing_cell_refinement 'Bruker SAINT'
_computing_data_collection 'Bruker APEX 3'
_computing_data_reduction 'Bruker SAINT'
_computing_molecular_graphics 'Olex2 1.3 (Dolomanov et al., 2009)'
_computing_publication_material 'Olex2 1.3 (Dolomanov et al., 2009)'
_computing_structure_refinement 'SHELXL-2016/6 (Sheldrick, 2016)'
_computing_structure_solution 'SHELXT 2014/5 (Sheldrick, 2014)'
_diffrn_ambient_temperature 297(2)
_diffrn_measured_fraction_theta_full 0.997
_diffrn_measured_fraction_theta_max 0.990
_diffrn_measurement_device_type 'Bruker AXS D8 QUEST ECO'
_diffrn_measurement_method 'Phi and omega scan'
_diffrn_radiation_type MoK\a
_diffrn_radiation_wavelength 0.71073
_diffrn_reflns_av_R_equivalents 0.0645
_diffrn_reflns_av_unetI/netI 0.0365
_diffrn_reflns_Laue_measured_fraction_full 0.997
_diffrn_reflns_Laue_measured_fraction_max 0.990
_diffrn_reflns_limit_h_max 15
_diffrn_reflns_limit_h_min -15
_diffrn_reflns_limit_k_max 23
_diffrn_reflns_limit_k_min -22
_diffrn_reflns_limit_l_max 22
_diffrn_reflns_limit_l_min -22
_diffrn_reflns_number 53740
_diffrn_reflns_point_group_measured_fraction_full 0.997
_diffrn_reflns_point_group_measured_fraction_max 0.990
_diffrn_reflns_theta_full 25.242
_diffrn_reflns_theta_max 26.094
_diffrn_reflns_theta_min 2.778
_exptl_absorpt_coefficient_mu 3.973
_exptl_absorpt_correction_T_max 0.385
_exptl_absorpt_correction_T_min 0.290
_exptl_absorpt_correction_type multi-scan
_exptl_absorpt_process_details SADABS
_exptl_crystal_colour Orange
_exptl_crystal_density_diffrn 1.939
_exptl_crystal_density_method 'not measured'
_exptl_crystal_description Block
_exptl_crystal_F_000 2336
_exptl_crystal_size_max 0.30
_exptl_crystal_size_mid 0.23
_exptl_crystal_size_min 0.22
_refine_diff_density_max 4.194
_refine_diff_density_min -1.799
_refine_diff_density_rms 0.240
_refine_ls_extinction_method none
_refine_ls_goodness_of_fit_ref 1.061
_refine_ls_hydrogen_treatment mixed
_refine_ls_matrix_type full
_refine_ls_number_parameters 569
_refine_ls_number_reflns 8003
_refine_ls_number_restraints 34
_refine_ls_restrained_S_all 1.059
_refine_ls_R_factor_all 0.0856
_refine_ls_R_factor_gt 0.0686
_refine_ls_shift/su_max 0.006
_refine_ls_shift/su_mean 0.000
_refine_ls_structure_factor_coef Fsqd
_refine_ls_weighting_details 'w=1/[\s^2^(Fo^2^)+(0.0698P)^2^+87.3056P] where P=(Fo^2^+2Fc^2^)/3'
_refine_ls_weighting_scheme calc
_refine_ls_wR_factor_gt 0.1618
_refine_ls_wR_factor_ref 0.1781
_reflns_Friedel_coverage 0.000
_reflns_number_gt 6525
_reflns_number_total 8086
_reflns_threshold_expression 'I > 2\s(I)'
_cod_data_source_file d0nj05812b2.cif
_cod_data_source_block 2
_cod_depositor_comments 'Adding full bibliography for 7060408--7060412.cif.'
_cod_original_sg_symbol_H-M 'P 21/c'
_cod_database_code 7060410
_shelx_shelxl_version_number 2016/6
_shelx_space_group_comment
;
The symmetry employed for this shelxl refinement is uniquely defined
by the following loop, which should always be used as a source of
symmetry information in preference to the above space-group names.
They are only intended as comments.
;

loop_
_space_group_symop_operation_xyz
'x, y, z'
'-x, y+1/2, -z+1/2'
'-x, -y, -z'
'x, -y-1/2, z-1/2'

loop_
_atom_site_label
_atom_site_type_symbol
_atom_site_fract_x
_atom_site_fract_y
_atom_site_fract_z
_atom_site_U_iso_or_equiv
_atom_site_adp_type
_atom_site_occupancy
_atom_site_site_symmetry_order
_atom_site_calc_flag
_atom_site_refinement_flags_posn
_atom_site_refinement_flags_adp
_atom_site_refinement_flags_occupancy
_atom_site_disorder_assembly
_atom_site_disorder_group
Ni1 Ni 0.56866(10) 0.53508(7) 0.11990(7) 0.0328(3) Uani 1 1 d . . . . .
Tb1 Tb 0.64571(4) 0.45624(3) 0.29132(3) 0.02992(15) Uani 1 1 d D . . . .
Tb2 Tb 0.68641(4) 0.63294(3) 0.38840(3) 0.03380(16) Uani 1 1 d . . . . .
O1 O 0.6999(6) 0.4907(4) 0.1807(4) 0.0350(15) Uani 1 1 d . . . . .
O2 O 0.7736(6) 0.5372(4) 0.3586(4) 0.0354(16) Uani 1 1 d . . . . .
O3 O 0.6477(7) 0.3264(5) 0.2611(5) 0.055(2) Uani 1 1 d D . . . .
O4 O 0.4972(6) 0.4664(4) 0.1642(4) 0.0356(16) Uani 1 1 d . . . . .
O5 O 0.5590(5) 0.5516(4) 0.3234(4) 0.0330(15) Uani 1 1 d . . . . .
O5A O 0.6587(10) 0.6670(6) 0.2488(6) 0.073(3) Uani 1 1 d . . . . .
O5B O 0.7677(15) 0.7355(6) 0.2124(8) 0.111(6) Uani 1 1 d . . . . .
O5C O 0.8007(10) 0.7088(6) 0.3343(7) 0.081(3) Uani 1 1 d . . . . .
O6 O 0.6859(6) 0.4214(4) 0.4273(4) 0.0416(17) Uani 1 1 d D . . . .
O6A O 0.8720(7) 0.6553(5) 0.4863(5) 0.051(2) Uani 1 1 d . . . . .
O6B O 0.9120(9) 0.7482(6) 0.5605(7) 0.083(3) Uani 1 1 d . . . . .
O6C O 0.7482(7) 0.7328(5) 0.4818(5) 0.058(2) Uani 1 1 d . . . . .
O7A O 0.5329(8) 0.7262(5) 0.3374(6) 0.062(2) Uani 1 1 d . . . . .
O7B O 0.4000(9) 0.7422(7) 0.3829(7) 0.086(4) Uani 1 1 d . . . . .
O7C O 0.5287(6) 0.6664(5) 0.4365(5) 0.0461(19) Uani 1 1 d . . . . .
O8A O 0.8128(10) 0.4917(7) 0.5729(9) 0.108(5) Uani 1 1 d . . . . .
O8B O 0.6945(7) 0.5622(6) 0.5008(5) 0.063(3) Uani 1 1 d . . . . .
O8C O 0.7981(9) 0.5937(7) 0.6165(6) 0.077(3) Uani 1 1 d . . . . .
N1 N 0.8364(7) 0.4000(5) 0.3243(5) 0.039(2) Uani 1 1 d . . . . .
N2 N 0.6368(8) 0.6088(5) 0.0846(6) 0.043(2) Uani 1 1 d D . . . .
N3 N 0.4760(7) 0.4119(5) 0.3208(5) 0.0372(19) Uani 1 1 d . . . . .
N4 N 0.4419(9) 0.5726(6) 0.0503(7) 0.059(3) Uani 1 1 d D . . . .
N5 N 0.7445(13) 0.7041(6) 0.2643(8) 0.066(3) Uani 1 1 d . . . . .
N6 N 0.8470(8) 0.7132(6) 0.5120(6) 0.052(3) Uani 1 1 d . . . . .
N7 N 0.4845(8) 0.7121(5) 0.3869(6) 0.044(2) Uani 1 1 d . . . . .
N8 N 0.7692(7) 0.5514(5) 0.5645(5) 0.0332(19) Uani 1 1 d . . . . .
C1 C 0.8023(9) 0.5110(6) 0.1827(6) 0.037(2) Uani 1 1 d . . . . .
C2 C 0.8911(10) 0.4649(6) 0.2209(6) 0.040(2) Uani 1 1 d . . . . .
C3 C 0.9981(9) 0.4864(7) 0.2272(7) 0.046(3) Uani 1 1 d . . . . .
H3A H 1.056023 0.455752 0.252084 0.055 Uiso 1 1 calc R U . . .
C4 C 1.0222(10) 0.5509(7) 0.1984(7) 0.048(3) Uani 1 1 d . . . . .
C5 C 0.9339(9) 0.5937(6) 0.1593(6) 0.041(2) Uani 1 1 d . . . . .
H5A H 0.946791 0.637172 0.138610 0.050 Uiso 1 1 calc R U . . .
C6 C 0.8255(9) 0.5735(6) 0.1499(6) 0.037(2) Uani 1 1 d . . . . .
C7 C 1.1390(10) 0.5736(8) 0.2102(9) 0.062(4) Uani 1 1 d . . . . .
H7A H 1.177230 0.535578 0.194049 0.093 Uiso 1 1 calc R U . . .
H7B H 1.175252 0.584141 0.264687 0.093 Uiso 1 1 calc R U . . .
H7C H 1.138866 0.615665 0.179371 0.093 Uiso 1 1 calc R U . . .
C8 C 0.8735(10) 0.3942(6) 0.2547(7) 0.043(3) Uani 1 1 d . . . . .
H8A H 0.819139 0.367147 0.214419 0.052 Uiso 1 1 calc R U . . .
H8B H 0.941839 0.367408 0.269222 0.052 Uiso 1 1 calc R U . . .
C9 C 0.9116(9) 0.4426(6) 0.3883(7) 0.045(3) Uani 1 1 d . . . . .
H9A H 0.986567 0.434052 0.389374 0.054 Uiso 1 1 calc R U . . .
H9B H 0.905573 0.426230 0.437879 0.054 Uiso 1 1 calc R U . . .
C10 C 0.8890(8) 0.5240(6) 0.3808(7) 0.043(3) Uani 1 1 d . . . . .
H10A H 0.925990 0.547194 0.430565 0.051 Uiso 1 1 calc R U . . .
H10B H 0.917774 0.543944 0.341629 0.051 Uiso 1 1 calc R U . . .
C11 C 0.8279(10) 0.3264(6) 0.3535(8) 0.050(3) Uani 1 1 d . . . . .
H11A H 0.809714 0.329394 0.401650 0.060 Uiso 1 1 calc R U . . .
H11B H 0.898624 0.302656 0.365405 0.060 Uiso 1 1 calc R U . . .
C12 C 0.7416(10) 0.2821(6) 0.2943(8) 0.052(3) Uani 1 1 d D . . . .
H12A H 0.769764 0.265176 0.253529 0.063 Uiso 1 1 calc R U . . .
H12B H 0.722011 0.240852 0.319787 0.063 Uiso 1 1 calc R U . . .
C13 C 0.7397(10) 0.6209(7) 0.1022(7) 0.044(3) Uani 1 1 d . . . . .
H13 H 0.761436 0.662785 0.083292 0.053 Uiso 1 1 calc R U . . .
C14 C 0.3872(8) 0.4534(6) 0.1409(6) 0.034(2) Uani 1 1 d . . . . .
C15 C 0.3397(9) 0.4064(6) 0.1805(7) 0.040(2) Uani 1 1 d . . . . .
C16 C 0.2296(10) 0.3884(7) 0.1514(7) 0.051(3) Uani 1 1 d . . . . .
H16 H 0.201705 0.355920 0.179371 0.061 Uiso 1 1 calc R U . . .
C17 C 0.1577(10) 0.4174(7) 0.0809(8) 0.049(3) Uani 1 1 d . . . . .
C18 C 0.2015(10) 0.4684(8) 0.0449(7) 0.052(3) Uani 1 1 d . . . . .
H18 H 0.155609 0.491003 0.000290 0.063 Uiso 1 1 calc R U . . .
C19 C 0.3142(9) 0.4881(7) 0.0731(6) 0.040(2) Uani 1 1 d . . . . .
C20 C 0.0384(11) 0.3949(10) 0.0503(10) 0.077(5) Uani 1 1 d . . . . .
H20A H 0.008764 0.406001 -0.004581 0.116 Uiso 1 1 calc R U . . .
H20B H -0.002284 0.420249 0.078386 0.116 Uiso 1 1 calc R U . . .
H20C H 0.033005 0.344259 0.057833 0.116 Uiso 1 1 calc R U . . .
C21 C 0.4028(10) 0.3681(6) 0.2562(7) 0.047(3) Uani 1 1 d . . . . .
H21A H 0.349695 0.344464 0.275837 0.056 Uiso 1 1 calc R U . . .
H21B H 0.447061 0.330948 0.243464 0.056 Uiso 1 1 calc R U . . .
C22 C 0.4151(9) 0.4749(6) 0.3379(6) 0.039(2) Uani 1 1 d . . . . .
H22A H 0.433022 0.479760 0.394346 0.047 Uiso 1 1 calc R U . . .
H22B H 0.336660 0.466141 0.315930 0.047 Uiso 1 1 calc R U . . .
C23 C 0.4431(9) 0.5450(6) 0.3043(7) 0.037(2) Uani 1 1 d . . . . .
H23A H 0.408899 0.545431 0.247676 0.045 Uiso 1 1 calc R U . . .
H23B H 0.414669 0.585385 0.325783 0.045 Uiso 1 1 calc R U . . .
C24 C 0.5111(10) 0.3635(7) 0.3897(7) 0.049(3) Uani 1 1 d . . . . .
H24A H 0.536986 0.318843 0.374300 0.059 Uiso 1 1 calc R U . . .
H24B H 0.447991 0.352689 0.406104 0.059 Uiso 1 1 calc R U . . .
C25 C 0.6020(10) 0.3953(8) 0.4591(7) 0.054(3) Uani 1 1 d D . . . .
C26 C 0.3453(10) 0.5450(8) 0.0340(8) 0.058(3) Uani 1 1 d . . . . .
H26 H 0.290402 0.564792 -0.008262 0.069 Uiso 1 1 calc R U . . .
C27 C 0.5605(12) 0.6673(8) 0.0468(10) 0.042(5) Uani 0.67(3) 1 d D U P A 1
H27A H 0.593650 0.699046 0.018085 0.050 Uiso 0.67(3) 1 calc R U P A 1
H27B H 0.540212 0.695107 0.085574 0.050 Uiso 0.67(3) 1 calc R U P A 1
C28 C 0.4612(11) 0.6295(9) -0.0084(10) 0.043(5) Uani 0.67(3) 1 d D U P A 1
H28A H 0.477619 0.607025 -0.051961 0.052 Uiso 0.67(3) 1 calc R U P A 1
H28B H 0.398919 0.661592 -0.028349 0.052 Uiso 0.67(3) 1 calc R U P A 1
C27A C 0.565(2) 0.651(2) 0.018(2) 0.046(8) Uani 0.33(3) 1 d D . P A 2
H27C H 0.556218 0.626201 -0.031491 0.055 Uiso 0.33(3) 1 calc R U P A 2
H27D H 0.595453 0.697960 0.015984 0.055 Uiso 0.33(3) 1 calc R U P A 2
C28A C 0.458(2) 0.6548(18) 0.035(3) 0.055(8) Uani 0.33(3) 1 d D . P A 2
H28C H 0.398629 0.672819 -0.010206 0.067 Uiso 0.33(3) 1 calc R U P A 2
H28D H 0.463540 0.684136 0.080269 0.067 Uiso 0.33(3) 1 calc R U P A 2
N1S N 0.1974(18) 0.7922(16) 0.467(3) 0.220(18) Uani 1 1 d . . . . .
C1S C 0.085(2) 0.6847(14) 0.3924(19) 0.147(11) Uani 1 1 d . . . . .
H1SA H 0.072396 0.650921 0.428833 0.221 Uiso 1 1 calc R U . . .
H1SB H 0.123918 0.661381 0.361609 0.221 Uiso 1 1 calc R U . . .
H1SC H 0.016053 0.702442 0.358462 0.221 Uiso 1 1 calc R U . . .
C2S C 0.151(2) 0.7440(13) 0.435(2) 0.125(10) Uani 1 1 d . . . . .
H3 H 0.605(6) 0.304(3) 0.221(5) 0.188 Uiso 1 1 d D U . . .
H6 H 0.738(5) 0.438(5) 0.4662(10) 0.188 Uiso 1 1 d D U . . .

loop_
_atom_site_aniso_label
_atom_site_aniso_U_11
_atom_site_aniso_U_22
_atom_site_aniso_U_33
_atom_site_aniso_U_23
_atom_site_aniso_U_13
_atom_site_aniso_U_12
Ni1 0.0290(6) 0.0402(7) 0.0292(6) 0.0052(5) 0.0095(5) 0.0057(5)
Tb1 0.0289(3) 0.0326(3) 0.0287(3) 0.00191(18) 0.00985(19) 0.00145(18)
Tb2 0.0335(3) 0.0361(3) 0.0325(3) -0.00131(19) 0.0116(2) -0.00030(19)
O1 0.035(4) 0.044(4) 0.030(4) 0.004(3) 0.017(3) 0.002(3)
O2 0.027(3) 0.041(4) 0.037(4) -0.004(3) 0.008(3) 0.001(3)
O3 0.046(5) 0.050(5) 0.060(5) -0.003(4) 0.004(4) 0.004(4)
O4 0.031(4) 0.045(4) 0.030(4) 0.003(3) 0.009(3) 0.001(3)
O5 0.025(3) 0.040(4) 0.033(4) -0.002(3) 0.008(3) -0.002(3)
O5A 0.089(8) 0.085(8) 0.048(6) 0.003(5) 0.028(5) 0.001(6)
O5B 0.229(17) 0.054(6) 0.101(9) 0.016(6) 0.125(11) 0.015(8)
O5C 0.094(8) 0.087(8) 0.072(7) -0.003(6) 0.042(7) -0.035(6)
O6 0.042(4) 0.052(5) 0.030(4) -0.004(3) 0.009(3) -0.011(3)
O6A 0.039(4) 0.052(5) 0.060(5) -0.016(4) 0.014(4) -0.001(4)
O6B 0.061(6) 0.073(7) 0.093(8) -0.042(6) -0.003(6) -0.002(5)
O6C 0.037(5) 0.072(6) 0.065(6) -0.022(5) 0.014(4) 0.008(4)
O7A 0.067(6) 0.065(6) 0.055(5) 0.020(5) 0.020(5) 0.005(5)
O7B 0.062(7) 0.113(9) 0.075(7) -0.011(7) 0.012(6) 0.038(6)
O7C 0.038(4) 0.061(5) 0.043(4) 0.008(4) 0.019(4) 0.007(4)
O8A 0.066(7) 0.069(8) 0.153(13) 0.020(8) -0.014(8) -0.001(6)
O8B 0.047(5) 0.089(7) 0.041(5) 0.019(5) -0.005(4) -0.011(5)
O8C 0.078(7) 0.102(8) 0.046(5) -0.018(6) 0.014(5) -0.020(6)
N1 0.032(4) 0.042(5) 0.040(5) 0.005(4) 0.008(4) 0.006(4)
N2 0.038(5) 0.049(5) 0.046(5) 0.018(4) 0.018(4) 0.004(4)
N3 0.035(5) 0.043(5) 0.035(5) 0.005(4) 0.013(4) -0.005(4)
N4 0.040(5) 0.063(6) 0.073(7) 0.029(6) 0.019(5) 0.009(5)
N5 0.099(10) 0.047(6) 0.074(9) 0.007(6) 0.059(8) 0.009(6)
N6 0.038(5) 0.053(6) 0.061(7) -0.020(5) 0.009(5) -0.005(5)
N7 0.036(5) 0.048(6) 0.044(5) -0.008(4) 0.008(4) 0.004(4)
N8 0.024(4) 0.054(5) 0.021(4) 0.004(4) 0.007(3) -0.004(4)
C1 0.034(5) 0.048(6) 0.031(5) 0.001(4) 0.013(4) 0.006(5)
C2 0.047(6) 0.045(6) 0.030(5) 0.002(4) 0.016(5) 0.009(5)
C3 0.036(6) 0.060(7) 0.042(6) 0.002(5) 0.013(5) 0.009(5)
C4 0.046(7) 0.060(8) 0.044(6) 0.001(6) 0.021(5) 0.005(6)
C5 0.037(6) 0.053(7) 0.035(6) 0.007(5) 0.012(5) -0.003(5)
C6 0.033(5) 0.043(6) 0.032(5) 0.001(4) 0.005(4) 0.003(4)
C7 0.034(6) 0.076(9) 0.076(9) 0.005(8) 0.018(6) 0.002(6)
C8 0.040(6) 0.040(6) 0.051(7) 0.001(5) 0.017(5) 0.009(5)
C9 0.030(5) 0.056(7) 0.044(6) -0.001(5) 0.008(5) -0.001(5)
C10 0.023(5) 0.057(7) 0.048(6) -0.010(5) 0.010(5) -0.001(5)
C11 0.048(7) 0.045(7) 0.056(7) 0.017(6) 0.015(6) 0.017(5)
C12 0.051(7) 0.035(6) 0.063(8) 0.001(5) 0.009(6) 0.012(5)
C13 0.041(6) 0.051(7) 0.044(6) 0.010(5) 0.020(5) 0.002(5)
C14 0.030(5) 0.040(6) 0.028(5) -0.009(4) 0.005(4) -0.005(4)
C15 0.038(6) 0.031(5) 0.050(6) -0.008(5) 0.015(5) -0.003(4)
C16 0.038(6) 0.064(8) 0.051(7) -0.012(6) 0.015(5) -0.011(6)
C17 0.039(6) 0.050(7) 0.055(7) -0.011(6) 0.012(5) -0.009(5)
C18 0.031(6) 0.086(10) 0.036(6) -0.007(6) 0.006(5) -0.004(6)
C19 0.036(6) 0.061(7) 0.023(5) 0.000(5) 0.009(4) 0.001(5)
C20 0.037(7) 0.118(14) 0.080(11) -0.018(10) 0.024(7) -0.034(8)
C21 0.047(7) 0.037(6) 0.058(7) -0.001(5) 0.018(6) -0.012(5)
C22 0.034(5) 0.058(7) 0.025(5) -0.002(5) 0.008(4) -0.003(5)
C23 0.032(5) 0.036(6) 0.041(6) -0.007(4) 0.008(4) -0.002(4)
C24 0.049(7) 0.052(7) 0.045(7) 0.013(5) 0.014(5) -0.009(5)
C25 0.047(7) 0.086(9) 0.030(6) 0.009(6) 0.012(5) -0.025(6)
C26 0.033(6) 0.090(10) 0.047(7) 0.020(7) 0.008(5) 0.002(6)
C27 0.037(9) 0.045(10) 0.038(10) 0.014(8) 0.005(7) 0.014(7)
C28 0.021(7) 0.055(10) 0.042(10) 0.002(8) -0.007(7) 0.019(7)
C27A 0.041(7) 0.057(15) 0.044(11) 0.017(12) 0.020(8) 0.011(7)
C28A 0.047(7) 0.062(7) 0.07(2) 0.032(11) 0.032(11) 0.018(8)
N1S 0.071(14) 0.15(2) 0.45(6) -0.05(3) 0.11(2) -0.016(14)
C1S 0.14(2) 0.103(18) 0.20(3) -0.011(19) 0.06(2) -0.013(17)
C2S 0.088(16) 0.077(14) 0.24(3) 0.026(17) 0.10(2) 0.015(12)

loop_
_atom_type_symbol
_atom_type_description
_atom_type_scat_dispersion_real
_atom_type_scat_dispersion_imag
_atom_type_scat_source
C C 0.0033 0.0016 'International Tables Vol C Tables 4.2.6.8 and 6.1.1.4'
H H 0.0000 0.0000 'International Tables Vol C Tables 4.2.6.8 and 6.1.1.4'
N N 0.0061 0.0033 'International Tables Vol C Tables 4.2.6.8 and 6.1.1.4'
O O 0.0106 0.0060 'International Tables Vol C Tables 4.2.6.8 and 6.1.1.4'
Ni Ni 0.3393 1.1124 'International Tables Vol C Tables 4.2.6.8 and 6.1.1.4'
Tb Tb -0.1723 4.1537 'International Tables Vol C Tables 4.2.6.8 and 6.1.1.4'

loop_
_geom_angle_atom_site_label_1
_geom_angle_atom_site_label_2
_geom_angle_atom_site_label_3
_geom_angle
_geom_angle_site_symmetry_1
_geom_angle_site_symmetry_3
_geom_angle_publ_flag
N4 Ni1 N2 84.0(4) . . ?
N4 Ni1 O1 173.2(5) . . ?
N2 Ni1 O1 95.3(4) . . ?
N4 Ni1 O4 95.8(4) . . ?
N2 Ni1 O4 173.9(4) . . ?
O1 Ni1 O4 85.5(3) . . ?
N4 Ni1 Tb1 138.1(3) . . ?
N2 Ni1 Tb1 128.8(3) . . ?
O1 Ni1 Tb1 46.5(2) . . ?
O4 Ni1 Tb1 48.6(2) . . ?
O5 Tb1 O2 70.9(2) . . ?
O5 Tb1 O1 107.4(2) . . ?
O2 Tb1 O1 84.9(3) . . ?
O5 Tb1 O6 85.1(3) . . ?
O2 Tb1 O6 76.0(3) . . ?
O1 Tb1 O6 152.4(2) . . ?
O5 Tb1 O4 83.1(2) . . ?
O2 Tb1 O4 130.7(2) . . ?
O1 Tb1 O4 63.5(2) . . ?
O6 Tb1 O4 143.7(2) . . ?
O5 Tb1 O3 149.3(3) . . ?
O2 Tb1 O3 135.1(3) . . ?
O1 Tb1 O3 93.0(3) . . ?
O6 Tb1 O3 86.9(3) . . ?
O4 Tb1 O3 86.0(3) . . ?
O5 Tb1 N3 71.2(3) . . ?
O2 Tb1 N3 128.8(3) . . ?
O1 Tb1 N3 139.3(3) . . ?
O6 Tb1 N3 67.6(3) . . ?
O4 Tb1 N3 76.1(3) . . ?
O3 Tb1 N3 78.4(3) . . ?
O5 Tb1 N1 140.9(3) . . ?
O2 Tb1 N1 71.0(3) . . ?
O1 Tb1 N1 77.8(3) . . ?
O6 Tb1 N1 77.3(3) . . ?
O4 Tb1 N1 130.0(3) . . ?
O3 Tb1 N1 64.8(3) . . ?
N3 Tb1 N1 129.9(3) . . ?
O5 Tb1 Ni1 82.18(17) . . ?
O2 Tb1 Ni1 98.64(19) . . ?
O1 Tb1 Ni1 34.60(17) . . ?
O6 Tb1 Ni1 167.2(2) . . ?
O4 Tb1 Ni1 35.19(17) . . ?
O3 Tb1 Ni1 104.7(2) . . ?
N3 Tb1 Ni1 108.9(2) . . ?
N1 Tb1 Ni1 112.3(2) . . ?
O5 Tb1 Tb2 35.44(17) . . ?
O2 Tb1 Tb2 35.50(17) . . ?
O1 Tb1 Tb2 96.85(18) . . ?
O6 Tb1 Tb2 79.01(18) . . ?
O4 Tb1 Tb2 108.65(17) . . ?
O3 Tb1 Tb2 164.8(2) . . ?
N3 Tb1 Tb2 101.0(2) . . ?
N1 Tb1 Tb2 106.2(2) . . ?
Ni1 Tb1 Tb2 89.93(3) . . ?
O5 Tb2 O2 71.3(2) . . ?
O5 Tb2 O8B 83.9(3) . . ?
O2 Tb2 O8B 82.9(3) . . ?
O5 Tb2 O5C 127.3(3) . . ?
O2 Tb2 O5C 87.4(4) . . ?
O8B Tb2 O5C 141.8(4) . . ?
O5 Tb2 O6C 151.7(3) . . ?
O2 Tb2 O6C 133.1(3) . . ?
O8B Tb2 O6C 85.6(3) . . ?
O5C Tb2 O6C 74.6(4) . . ?
O5 Tb2 O6A 147.4(3) . . ?
O2 Tb2 O6A 82.3(3) . . ?
O8B Tb2 O6A 74.0(3) . . ?
O5C Tb2 O6A 68.1(4) . . ?
O6C Tb2 O6A 50.9(3) . . ?
O5 Tb2 O5A 78.8(3) . . ?
O2 Tb2 O5A 83.3(3) . . ?
O8B Tb2 O5A 160.6(4) . . ?
O5C Tb2 O5A 50.6(4) . . ?
O6C Tb2 O5A 113.8(4) . . ?
O6A Tb2 O5A 117.3(4) . . ?
O5 Tb2 O7C 79.5(3) . . ?
O2 Tb2 O7C 142.2(3) . . ?
O8B Tb2 O7C 70.5(3) . . ?
O5C Tb2 O7C 130.0(4) . . ?
O6C Tb2 O7C 72.3(3) . . ?
O6A Tb2 O7C 113.9(3) . . ?
O5A Tb2 O7C 114.3(3) . . ?
O5 Tb2 O7A 85.7(3) . . ?
O2 Tb2 O7A 146.3(3) . . ?
O8B Tb2 O7A 119.7(3) . . ?
O5C Tb2 O7A 87.5(4) . . ?
O6C Tb2 O7A 76.8(3) . . ?
O6A Tb2 O7A 125.9(3) . . ?
O5A Tb2 O7A 68.0(3) . . ?
O7C Tb2 O7A 49.2(3) . . ?
O5 Tb2 Tb1 35.60(17) . . ?
O2 Tb2 Tb1 35.67(17) . . ?
O8B Tb2 Tb1 82.5(3) . . ?
O5C Tb2 Tb1 109.7(3) . . ?
O6C Tb2 Tb1 164.7(2) . . ?
O6A Tb2 Tb1 116.10(19) . . ?
O5A Tb2 Tb1 78.4(3) . . ?
O7C Tb2 Tb1 112.2(2) . . ?
O7A Tb2 Tb1 117.5(2) . . ?
C1 O1 Ni1 124.8(6) . . ?
C1 O1 Tb1 126.2(6) . . ?
Ni1 O1 Tb1 98.9(3) . . ?
C10 O2 Tb2 128.3(6) . . ?
C10 O2 Tb1 122.7(6) . . ?
Tb2 O2 Tb1 108.8(3) . . ?
C12 O3 Tb1 122.7(7) . . ?
C12 O3 H3 108(2) . . ?
Tb1 O3 H3 127(2) . . ?
C14 O4 Ni1 125.9(6) . . ?
C14 O4 Tb1 133.4(6) . . ?
Ni1 O4 Tb1 96.2(3) . . ?
C23 O5 Tb2 135.2(6) . . ?
C23 O5 Tb1 115.6(6) . . ?
Tb2 O5 Tb1 109.0(3) . . ?
N5 O5A Tb2 95.0(8) . . ?
N5 O5C Tb2 97.9(8) . . ?
C25 O6 Tb1 122.9(6) . . ?
C25 O6 H6 107(2) . . ?
Tb1 O6 H6 126(2) . . ?
N6 O6A Tb2 95.9(6) . . ?
N6 O6C Tb2 97.6(6) . . ?
N7 O7A Tb2 95.8(6) . . ?
N7 O7C Tb2 98.9(6) . . ?
N8 O8B Tb2 132.5(7) . . ?
C9 N1 C8 113.1(9) . . ?
C9 N1 C11 109.1(9) . . ?
C8 N1 C11 108.2(9) . . ?
C9 N1 Tb1 107.3(6) . . ?
C8 N1 Tb1 112.3(6) . . ?
C11 N1 Tb1 106.6(7) . . ?
C13 N2 C27A 115.5(13) . . ?
C13 N2 C27 117.7(11) . . ?
C13 N2 Ni1 127.8(8) . . ?
C27A N2 Ni1 115.6(13) . . ?
C27 N2 Ni1 113.0(9) . . ?
C24 N3 C21 105.4(9) . . ?
C24 N3 C22 110.0(9) . . ?
C21 N3 C22 110.7(9) . . ?
C24 N3 Tb1 108.8(7) . . ?
C21 N3 Tb1 112.6(7) . . ?
C22 N3 Tb1 109.2(6) . . ?
C26 N4 C28 117.8(10) . . ?
C26 N4 C28A 121.1(14) . . ?
C26 N4 Ni1 125.3(9) . . ?
C28 N4 Ni1 114.6(8) . . ?
C28A N4 Ni1 110.7(14) . . ?
O5B N5 O5C 122.7(16) . . ?
O5B N5 O5A 120.6(16) . . ?
O5C N5 O5A 116.6(11) . . ?
O6B N6 O6A 122.6(11) . . ?
O6B N6 O6C 121.8(11) . . ?
O6A N6 O6C 115.6(9) . . ?
O7B N7 O7C 124.1(11) . . ?
O7B N7 O7A 119.9(11) . . ?
O7C N7 O7A 116.0(9) . . ?
O8C N8 O8A 119.2(11) . . ?
O8C N8 O8B 124.6(11) . . ?
O8A N8 O8B 116.2(11) . . ?
O1 C1 C6 124.4(9) . . ?
O1 C1 C2 117.7(10) . . ?
C6 C1 C2 117.9(10) . . ?
C3 C2 C1 118.7(10) . . ?
C3 C2 C8 119.5(10) . . ?
C1 C2 C8 121.8(10) . . ?
C4 C3 C2 123.4(11) . . ?
C4 C3 H3A 118.3 . . ?
C2 C3 H3A 118.3 . . ?
C5 C4 C3 116.6(11) . . ?
C5 C4 C7 121.7(12) . . ?
C3 C4 C7 121.7(12) . . ?
C4 C5 C6 121.9(11) . . ?
C4 C5 H5A 119.0 . . ?
C6 C5 H5A 119.0 . . ?
C1 C6 C5 121.2(10) . . ?
C1 C6 C13 122.5(10) . . ?
C5 C6 C13 116.3(10) . . ?
C4 C7 H7A 109.5 . . ?
C4 C7 H7B 109.5 . . ?
H7A C7 H7B 109.5 . . ?
C4 C7 H7C 109.5 . . ?
H7A C7 H7C 109.5 . . ?
H7B C7 H7C 109.5 . . ?
N1 C8 C2 114.3(9) . . ?
N1 C8 H8A 108.7 . . ?
C2 C8 H8A 108.7 . . ?
N1 C8 H8B 108.7 . . ?
C2 C8 H8B 108.7 . . ?
H8A C8 H8B 107.6 . . ?
N1 C9 C10 113.9(9) . . ?
N1 C9 H9A 108.8 . . ?
C10 C9 H9A 108.8 . . ?
N1 C9 H9B 108.8 . . ?
C10 C9 H9B 108.8 . . ?
H9A C9 H9B 107.7 . . ?
O2 C10 C9 110.2(9) . . ?
O2 C10 H10A 109.6 . . ?
C9 C10 H10A 109.6 . . ?
O2 C10 H10B 109.6 . . ?
C9 C10 H10B 109.6 . . ?
H10A C10 H10B 108.1 . . ?
N1 C11 C12 112.2(10) . . ?
N1 C11 H11A 109.2 . . ?
C12 C11 H11A 109.2 . . ?
N1 C11 H11B 109.2 . . ?
C12 C11 H11B 109.2 . . ?
H11A C11 H11B 107.9 . . ?
O3 C12 C11 107.9(9) . . ?
O3 C12 H12A 110.1 . . ?
C11 C12 H12A 110.1 . . ?
O3 C12 H12B 110.1 . . ?
C11 C12 H12B 110.1 . . ?
H12A C12 H12B 108.4 . . ?
N2 C13 C6 124.4(11) . . ?
N2 C13 H13 117.8 . . ?
C6 C13 H13 117.8 . . ?
O4 C14 C15 122.6(9) . . ?
O4 C14 C19 120.8(9) . . ?
C15 C14 C19 116.6(9) . . ?
C16 C15 C14 121.6(11) . . ?
C16 C15 C21 114.1(11) . . ?
C14 C15 C21 124.2(10) . . ?
C15 C16 C17 122.6(12) . . ?
C15 C16 H16 118.7 . . ?
C17 C16 H16 118.7 . . ?
C18 C17 C16 116.2(11) . . ?
C18 C17 C20 123.0(13) . . ?
C16 C17 C20 120.8(12) . . ?
C17 C18 C19 122.6(12) . . ?
C17 C18 H18 118.7 . . ?
C19 C18 H18 118.7 . . ?
C26 C19 C18 116.1(11) . . ?
C26 C19 C14 123.8(10) . . ?
C18 C19 C14 120.0(11) . . ?
C17 C20 H20A 109.5 . . ?
C17 C20 H20B 109.5 . . ?
H20A C20 H20B 109.5 . . ?
C17 C20 H20C 109.5 . . ?
H20A C20 H20C 109.5 . . ?
H20B C20 H20C 109.5 . . ?
N3 C21 C15 117.6(9) . . ?
N3 C21 H21A 107.9 . . ?
C15 C21 H21A 107.9 . . ?
N3 C21 H21B 107.9 . . ?
C15 C21 H21B 107.9 . . ?
H21A C21 H21B 107.2 . . ?
N3 C22 C23 112.5(8) . . ?
N3 C22 H22A 109.1 . . ?
C23 C22 H22A 109.1 . . ?
N3 C22 H22B 109.1 . . ?
C23 C22 H22B 109.1 . . ?
H22A C22 H22B 107.8 . . ?
O5 C23 C22 109.8(8) . . ?
O5 C23 H23A 109.7 . . ?
C22 C23 H23A 109.7 . . ?
O5 C23 H23B 109.7 . . ?
C22 C23 H23B 109.7 . . ?
H23A C23 H23B 108.2 . . ?
N3 C24 C25 113.2(10) . . ?
N3 C24 H24A 108.9 . . ?
C25 C24 H24A 108.9 . . ?
N3 C24 H24B 108.9 . . ?
C25 C24 H24B 108.9 . . ?
H24A C24 H24B 107.7 . . ?
O6 C25 C24 105.9(9) . . ?
N4 C26 C19 126.8(12) . . ?
N4 C26 H26 116.6 . . ?
C19 C26 H26 116.6 . . ?
N2 C27 C28 104.6(11) . . ?
N2 C27 H27A 110.8 . . ?
C28 C27 H27A 110.8 . . ?
N2 C27 H27B 110.8 . . ?
C28 C27 H27B 110.8 . . ?
H27A C27 H27B 108.9 . . ?
C27 C28 N4 98.9(12) . . ?
C27 C28 H28A 112.0 . . ?
N4 C28 H28A 112.0 . . ?
C27 C28 H28B 112.0 . . ?
N4 C28 H28B 112.0 . . ?
H28A C28 H28B 109.7 . . ?
N2 C27A C28A 103.6(19) . . ?
N2 C27A H27C 111.0 . . ?
C28A C27A H27C 111.0 . . ?
N2 C27A H27D 111.0 . . ?
C28A C27A H27D 111.0 . . ?
H27C C27A H27D 109.0 . . ?
C27A C28A N4 99(2) . . ?
C27A C28A H28C 111.9 . . ?
N4 C28A H28C 111.9 . . ?
C27A C28A H28D 111.9 . . ?
N4 C28A H28D 111.9 . . ?
H28C C28A H28D 109.6 . . ?
C2S C1S H1SA 109.5 . . ?
C2S C1S H1SB 109.5 . . ?
H1SA C1S H1SB 109.5 . . ?
C2S C1S H1SC 109.5 . . ?
H1SA C1S H1SC 109.5 . . ?
H1SB C1S H1SC 109.5 . . ?
N1S C2S C1S 177(3) . . ?

loop_
_geom_bond_atom_site_label_1
_geom_bond_atom_site_label_2
_geom_bond_distance
_geom_bond_site_symmetry_2
_geom_bond_publ_flag
Ni1 N4 1.841(10) . ?
Ni1 N2 1.849(9) . ?
Ni1 O1 1.879(7) . ?
Ni1 O4 1.895(7) . ?
Ni1 Tb1 3.2686(13) . ?
Tb1 O5 2.269(7) . ?
Tb1 O2 2.271(7) . ?
Tb1 O1 2.399(6) . ?
Tb1 O6 2.421(7) . ?
Tb1 O4 2.467(7) . ?
Tb1 O3 2.482(9) . ?
Tb1 N3 2.542(8) . ?
Tb1 N1 2.552(9) . ?
Tb1 Tb2 3.6861(7) . ?
Tb2 O5 2.260(7) . ?
Tb2 O2 2.261(7) . ?
Tb2 O8B 2.388(9) . ?
Tb2 O5C 2.455(10) . ?
Tb2 O6C 2.461(9) . ?
Tb2 O6A 2.499(8) . ?
Tb2 O5A 2.503(10) . ?
Tb2 O7C 2.525(8) . ?
Tb2 O7A 2.566(10) . ?
O1 C1 1.359(13) . ?
O2 C10 1.426(12) . ?
O3 C12 1.425(14) . ?
O3 H3 0.853(10) . ?
O4 C14 1.360(12) . ?
O5 C23 1.421(12) . ?
O5A N5 1.254(17) . ?
O5B N5 1.220(15) . ?
O5C N5 1.235(17) . ?
O6 C25 1.457(13) . ?
O6 H6 0.855(10) . ?
O6A N6 1.257(13) . ?
O6B N6 1.189(13) . ?
O6C N6 1.262(13) . ?
O7A N7 1.267(13) . ?
O7B N7 1.203(13) . ?
O7C N7 1.231(12) . ?
O8A N8 1.233(14) . ?
O8B N8 1.251(11) . ?
O8C N8 1.188(13) . ?
N1 C9 1.473(14) . ?
N1 C8 1.481(14) . ?
N1 C11 1.487(14) . ?
N2 C13 1.276(15) . ?
N2 C27A 1.47(2) . ?
N2 C27 1.476(15) . ?
N3 C24 1.481(14) . ?
N3 C21 1.481(14) . ?
N3 C22 1.497(14) . ?
N4 C26 1.287(16) . ?
N4 C28 1.57(2) . ?
N4 C28A 1.58(3) . ?
C1 C6 1.382(15) . ?
C1 C2 1.416(15) . ?
C2 C3 1.401(17) . ?
C2 C8 1.498(16) . ?
C3 C4 1.383(17) . ?
C3 H3A 0.9300 . ?
C4 C5 1.379(16) . ?
C4 C7 1.507(17) . ?
C5 C6 1.398(15) . ?
C5 H5A 0.9300 . ?
C6 C13 1.456(15) . ?
C7 H7A 0.9600 . ?
C7 H7B 0.9600 . ?
C7 H7C 0.9600 . ?
C8 H8A 0.9700 . ?
C8 H8B 0.9700 . ?
C9 C10 1.541(16) . ?
C9 H9A 0.9700 . ?
C9 H9B 0.9700 . ?
C10 H10A 0.9700 . ?
C10 H10B 0.9700 . ?
C11 C12 1.509(18) . ?
C11 H11A 0.9700 . ?
C11 H11B 0.9700 . ?
C12 H12A 0.9700 . ?
C12 H12B 0.9700 . ?
C13 H13 0.9300 . ?
C14 C15 1.389(15) . ?
C14 C19 1.429(14) . ?
C15 C16 1.381(16) . ?
C15 C21 1.519(17) . ?
C16 C17 1.414(18) . ?
C16 H16 0.9300 . ?
C17 C18 1.369(18) . ?
C17 C20 1.510(16) . ?
C18 C19 1.419(16) . ?
C18 H18 0.9300 . ?
C19 C26 1.401(17) . ?
C20 H20A 0.9600 . ?
C20 H20B 0.9600 . ?
C20 H20C 0.9600 . ?
C21 H21A 0.9700 . ?
C21 H21B 0.9700 . ?
C22 C23 1.533(15) . ?
C22 H22A 0.9700 . ?
C22 H22B 0.9700 . ?
C23 H23A 0.9700 . ?
C23 H23B 0.9700 . ?
C24 C25 1.527(17) . ?
C24 H24A 0.9700 . ?
C24 H24B 0.9700 . ?
C26 H26 0.9300 . ?
C27 C28 1.514(12) . ?
C27 H27A 0.9700 . ?
C27 H27B 0.9700 . ?
C28 H28A 0.9700 . ?
C28 H28B 0.9700 . ?
C27A C28A 1.51(2) . ?
C27A H27C 0.9700 . ?
C27A H27D 0.9700 . ?
C28A H28C 0.9700 . ?
C28A H28D 0.9700 . ?
N1S C2S 1.13(3) . ?
C1S C2S 1.45(4) . ?
C1S H1SA 0.9600 . ?
C1S H1SB 0.9600 . ?
C1S H1SC 0.9600 . ?
